data_1554734
loop_
_publ_author_name
'Sun, Jing'
'Jiang, Wang'
'Yan, Chao-Guo'

_publ_section_title
;
 Convenient construction of dibenzo[b,d]furanes and
 2,6-diaryl-4-(2-hydroxyphenyl)pyridines via domino reaction of pyridinium
 ylides with 2-aryl-3-nitrochromenes
;
_journal_issue 9
_journal_name_full 'Organic Chemistry Frontiers'
_journal_page_first 1428
_journal_paper_doi 10.1039/C9QO00079H
_journal_volume 6
_journal_year 2019
_chemical_formula_moiety 'C34 H25 Br O4'
_chemical_formula_sum 'C34 H25 Br O4'
_chemical_formula_weight 577.45
_space_group_crystal_system monoclinic
_space_group_IT_number 14
_space_group_name_Hall '-P 2yn'
_space_group_name_H-M_alt 'P 1 21/n 1'
_atom_sites_solution_hydrogens geom
_audit_creation_method SHELXL-2014/7
_audit_update_record
;
2019-01-17 deposited with the CCDC.	2019-03-05 downloaded from the CCDC.
;
_cell_angle_alpha 90
_cell_angle_beta 92.604(3)
_cell_angle_gamma 90
_cell_formula_units_Z 4
_cell_length_a 13.3814(10)
_cell_length_b 10.6318(8)
_cell_length_c 19.2274(16)
_cell_measurement_reflns_used 6990
_cell_measurement_temperature 296(2)
_cell_measurement_theta_max 23.52
_cell_measurement_theta_min 2.45
_cell_volume 2732.6(4)
_computing_cell_refinement 'Bruker SAINT'
_computing_data_collection 'Bruker APEX2'
_computing_data_reduction 'Bruker SAINT'
_computing_molecular_graphics 'Bruker SHELXTL'
_computing_publication_material 'Bruker SHELXTL'
_computing_structure_refinement 'SHELXL-2014/7 (Sheldrick, 2014)'
_computing_structure_solution 'SHELXS-97 (Sheldrick 2008)'
_diffrn_ambient_temperature 296(2)
_diffrn_measured_fraction_theta_full 0.999
_diffrn_measured_fraction_theta_max 0.996
_diffrn_measurement_device_type 'CCD area detector'
_diffrn_measurement_method 'phi and omega scans'
_diffrn_radiation_source 'fine-focus sealed tube'
_diffrn_radiation_type MoK\a
_diffrn_radiation_wavelength 0.71073
_diffrn_reflns_av_R_equivalents 0.0562
_diffrn_reflns_av_unetI/netI 0.0618
_diffrn_reflns_Laue_measured_fraction_full 0.999
_diffrn_reflns_Laue_measured_fraction_max 0.996
_diffrn_reflns_limit_h_max 17
_diffrn_reflns_limit_h_min -16
_diffrn_reflns_limit_k_max 13
_diffrn_reflns_limit_k_min -13
_diffrn_reflns_limit_l_max 23
_diffrn_reflns_limit_l_min -25
_diffrn_reflns_number 31424
_diffrn_reflns_point_group_measured_fraction_full 0.999
_diffrn_reflns_point_group_measured_fraction_max 0.996
_diffrn_reflns_theta_full 25.242
_diffrn_reflns_theta_max 27.535
_diffrn_reflns_theta_min 1.816
_exptl_absorpt_coefficient_mu 1.542
_exptl_absorpt_correction_T_max 0.735
_exptl_absorpt_correction_T_min 0.676
_exptl_absorpt_correction_type multi-scan
_exptl_absorpt_process_details sadabs
_exptl_crystal_colour colorless
_exptl_crystal_density_diffrn 1.404
_exptl_crystal_description block
_exptl_crystal_F_000 1184
_exptl_crystal_size_max 0.260
_exptl_crystal_size_mid 0.240
_exptl_crystal_size_min 0.200
_refine_diff_density_max 0.605
_refine_diff_density_min -0.665
_refine_diff_density_rms 0.044
_refine_ls_extinction_coef 0.0036(5)
_refine_ls_extinction_expression Fc^*^=kFc[1+0.001xFc^2^\l^3^/sin(2\q)]^-1/4^
_refine_ls_extinction_method 'SHELXL-2014/7 (Sheldrick 2014'
_refine_ls_goodness_of_fit_ref 1.006
_refine_ls_hydrogen_treatment constr
_refine_ls_matrix_type full
_refine_ls_number_parameters 356
_refine_ls_number_reflns 6266
_refine_ls_number_restraints 0
_refine_ls_restrained_S_all 1.006
_refine_ls_R_factor_all 0.1384
_refine_ls_R_factor_gt 0.0531
_refine_ls_shift/su_max 0.000
_refine_ls_shift/su_mean 0.000
_refine_ls_structure_factor_coef Fsqd
_refine_ls_weighting_details 'w=1/[\s^2^(Fo^2^)+(0.0446P)^2^+1.5841P] where P=(Fo^2^+2Fc^2^)/3'
_refine_ls_weighting_scheme calc
_refine_ls_wR_factor_gt 0.1044
_refine_ls_wR_factor_ref 0.1301
_reflns_Friedel_coverage 0.000
_reflns_number_gt 3165
_reflns_number_total 6266
_reflns_threshold_expression 'I > 2\s(I)'
_cod_data_source_file c9qo00079h2.cif
_cod_data_source_block 3d
_cod_original_sg_symbol_H-M 'P 21/n'
_cod_database_code 1554734
_shelx_shelxl_version_number 2014/7
_shelx_space_group_comment
; 
The symmetry employed for this shelxl refinement is uniquely defined 
by the following loop, which should always be used as a source of 
symmetry information in preference to the above space-group names. 
They are only intended as comments. 
;
_shelx_estimated_absorpt_t_min 0.690
_shelx_estimated_absorpt_t_max 0.748

loop_
_space_group_symop_operation_xyz
'x, y, z'
'-x+1/2, y+1/2, -z+1/2'
'-x, -y, -z'
'x-1/2, -y-1/2, z-1/2'

loop_
_atom_site_label
_atom_site_type_symbol
_atom_site_fract_x
_atom_site_fract_y
_atom_site_fract_z
_atom_site_U_iso_or_equiv
_atom_site_adp_type
_atom_site_occupancy
_atom_site_site_symmetry_order
_atom_site_calc_flag
_atom_site_refinement_flags_posn
_atom_site_refinement_flags_adp
Br1 Br -0.26316(3) 0.41800(6) 0.24468(2) 0.1118(3) Uani 1 1 d . .
C1 C 0.0010(2) 0.5396(3) 0.38862(15) 0.0494(7) Uani 1 1 d . .
C2 C -0.0931(2) 0.5362(3) 0.41559(17) 0.0615(9) Uani 1 1 d . .
H2 H -0.1034 0.5599 0.4613 0.074 Uiso 1 1 calc R U
C3 C -0.1701(2) 0.4965(3) 0.37193(19) 0.0674(9) Uani 1 1 d . .
H3 H -0.2348 0.4931 0.3876 0.081 Uiso 1 1 calc R U
C4 C -0.1520(2) 0.4612(3) 0.30414(18) 0.0640(9) Uani 1 1 d . .
C5 C -0.0576(2) 0.4608(3) 0.27833(16) 0.0529(8) Uani 1 1 d . .
H5 H -0.0471 0.4334 0.2333 0.064 Uiso 1 1 calc R U
C6 C 0.0212(2) 0.5025(3) 0.32154(15) 0.0459(7) Uani 1 1 d . .
C7 C 0.1285(2) 0.5228(2) 0.31531(15) 0.0431(7) Uani 1 1 d . .
C8 C 0.1625(2) 0.5705(2) 0.37935(15) 0.0443(7) Uani 1 1 d . .
C9 C 0.2612(2) 0.6036(2) 0.39680(15) 0.0447(7) Uani 1 1 d . .
C10 C 0.2960(2) 0.6533(2) 0.46545(15) 0.0450(7) Uani 1 1 d . .
C11 C 0.2432(2) 0.7426(3) 0.50131(16) 0.0538(8) Uani 1 1 d . .
H11 H 0.1817 0.7705 0.4829 0.065 Uiso 1 1 calc R U
C12 C 0.2802(2) 0.7905(3) 0.56346(17) 0.0606(9) Uani 1 1 d . .
H12 H 0.2433 0.8508 0.5862 0.073 Uiso 1 1 calc R U
C13 C 0.3708(2) 0.7514(3) 0.59319(16) 0.0588(8) Uani 1 1 d . .
C14 C 0.4133(3) 0.8075(4) 0.66002(19) 0.0914(13) Uani 1 1 d . .
H14A H 0.4582 0.8747 0.6497 0.137 Uiso 1 1 calc R U
H14B H 0.4489 0.7439 0.6865 0.137 Uiso 1 1 calc R U
H14C H 0.3598 0.8397 0.6865 0.137 Uiso 1 1 calc R U
C15 C 0.4223(2) 0.6605(3) 0.55820(18) 0.0653(9) Uani 1 1 d . .
H15 H 0.4831 0.6313 0.5773 0.078 Uiso 1 1 calc R U
C16 C 0.3859(2) 0.6121(3) 0.49601(17) 0.0584(8) Uani 1 1 d . .
H16 H 0.4222 0.5504 0.4739 0.070 Uiso 1 1 calc R U
C17 C 0.1963(2) 0.5087(2) 0.26220(15) 0.0441(7) Uani 1 1 d . .
C18 C 0.1569(2) 0.4676(3) 0.19144(15) 0.0467(7) Uani 1 1 d . .
C19 C 0.16340(19) 0.5534(2) 0.13160(15) 0.0421(7) Uani 1 1 d . .
C20 C 0.1299(2) 0.5125(3) 0.06624(16) 0.0496(7) Uani 1 1 d . .
H20 H 0.1088 0.4296 0.0607 0.060 Uiso 1 1 calc R U
C21 C 0.1269(2) 0.5904(3) 0.00939(16) 0.0540(8) Uani 1 1 d . .
H21 H 0.1036 0.5604 -0.0338 0.065 Uiso 1 1 calc R U
C22 C 0.1584(2) 0.7137(3) 0.01657(16) 0.0516(8) Uani 1 1 d . .
C23 C 0.1147(3) 0.7650(4) -0.10180(19) 0.0981(13) Uani 1 1 d . .
H23A H 0.1537 0.6991 -0.1212 0.147 Uiso 1 1 calc R U
H23B H 0.1137 0.8366 -0.1322 0.147 Uiso 1 1 calc R U
H23C H 0.0475 0.7358 -0.0966 0.147 Uiso 1 1 calc R U
C24 C 0.1943(2) 0.7555(3) 0.08133(17) 0.0543(8) Uani 1 1 d . .
H24 H 0.2175 0.8376 0.0863 0.065 Uiso 1 1 calc R U
C25 C 0.1962(2) 0.6776(3) 0.13789(16) 0.0488(7) Uani 1 1 d . .
H25 H 0.2195 0.7077 0.1810 0.059 Uiso 1 1 calc R U
C26 C 0.3256(2) 0.5839(2) 0.34332(16) 0.0481(7) Uani 1 1 d . .
H26 H 0.3929 0.6028 0.3520 0.058 Uiso 1 1 calc R U
C27 C 0.2969(2) 0.5379(3) 0.27739(15) 0.0461(7) Uani 1 1 d . .
C28 C 0.3744(2) 0.5214(3) 0.22479(15) 0.0472(7) Uani 1 1 d . .
C29 C 0.4387(2) 0.6197(3) 0.20992(17) 0.0602(9) Uani 1 1 d . .
H29 H 0.4340 0.6954 0.2338 0.072 Uiso 1 1 calc R U
C30 C 0.5088(2) 0.6068(3) 0.16066(19) 0.0670(10) Uani 1 1 d . .
H30 H 0.5505 0.6740 0.1510 0.080 Uiso 1 1 calc R U
C31 C 0.5177(2) 0.4947(3) 0.12535(16) 0.0563(8) Uani 1 1 d . .
C32 C 0.5998(3) 0.3817(4) 0.0369(2) 0.0914(13) Uani 1 1 d . .
H32A H 0.6242 0.3153 0.0669 0.137 Uiso 1 1 calc R U
H32B H 0.6465 0.3964 0.0013 0.137 Uiso 1 1 calc R U
H32C H 0.5362 0.3581 0.0157 0.137 Uiso 1 1 calc R U
C33 C 0.4570(2) 0.3954(3) 0.14032(17) 0.0582(8) Uani 1 1 d . .
H33 H 0.4639 0.3189 0.1176 0.070 Uiso 1 1 calc R U
C34 C 0.3852(2) 0.4097(3) 0.18960(16) 0.0551(8) Uani 1 1 d . .
H34 H 0.3435 0.3425 0.1991 0.066 Uiso 1 1 calc R U
O1 O 0.08567(14) 0.58061(18) 0.42552(10) 0.0518(5) Uani 1 1 d . .
O2 O 0.11346(18) 0.36672(19) 0.18531(11) 0.0683(6) Uani 1 1 d . .
O3 O 0.15765(18) 0.7999(2) -0.03545(12) 0.0732(7) Uani 1 1 d . .
O4 O 0.58873(16) 0.4927(2) 0.07618(13) 0.0822(8) Uani 1 1 d . .

loop_
_atom_site_aniso_label
_atom_site_aniso_U_11
_atom_site_aniso_U_22
_atom_site_aniso_U_33
_atom_site_aniso_U_23
_atom_site_aniso_U_13
_atom_site_aniso_U_12
Br1 0.0595(3) 0.1808(6) 0.0945(4) -0.0008(3) -0.0030(2) -0.0338(3)
C1 0.0459(17) 0.0542(18) 0.048(2) 0.0151(15) 0.0032(15) 0.0013(14)
C2 0.055(2) 0.078(2) 0.053(2) 0.0151(17) 0.0161(17) 0.0036(17)
C3 0.0448(18) 0.086(2) 0.072(3) 0.022(2) 0.0099(18) -0.0036(17)
C4 0.0484(19) 0.079(2) 0.064(2) 0.0169(19) 0.0011(16) -0.0103(17)
C5 0.0521(18) 0.0573(18) 0.0495(19) 0.0104(15) 0.0042(15) -0.0064(15)
C6 0.0496(17) 0.0450(16) 0.0433(18) 0.0146(14) 0.0053(14) 0.0021(14)
C7 0.0465(16) 0.0420(15) 0.0411(18) 0.0091(13) 0.0054(14) 0.0023(13)
C8 0.0453(16) 0.0446(16) 0.0438(18) 0.0116(14) 0.0113(14) 0.0080(13)
C9 0.0489(16) 0.0384(15) 0.0472(18) 0.0044(13) 0.0078(14) 0.0066(13)
C10 0.0440(16) 0.0417(15) 0.0501(19) 0.0010(14) 0.0098(14) 0.0029(13)
C11 0.0504(17) 0.0509(17) 0.061(2) 0.0017(16) 0.0104(16) 0.0098(15)
C12 0.064(2) 0.0534(19) 0.066(2) -0.0157(17) 0.0245(18) 0.0004(16)
C13 0.0561(19) 0.062(2) 0.059(2) -0.0170(17) 0.0136(17) -0.0192(17)
C14 0.078(3) 0.117(3) 0.081(3) -0.045(2) 0.016(2) -0.036(2)
C15 0.0463(18) 0.079(2) 0.070(2) -0.0204(19) -0.0043(17) 0.0026(17)
C16 0.0504(18) 0.0612(19) 0.064(2) -0.0158(17) 0.0036(16) 0.0086(16)
C17 0.0496(17) 0.0359(15) 0.0473(18) 0.0029(13) 0.0082(14) -0.0004(13)
C18 0.0486(17) 0.0408(16) 0.0518(19) -0.0037(15) 0.0128(14) -0.0023(14)
C19 0.0391(15) 0.0381(15) 0.0497(19) -0.0064(14) 0.0080(13) -0.0019(12)
C20 0.0509(17) 0.0427(16) 0.056(2) -0.0071(16) 0.0078(15) -0.0073(14)
C21 0.0584(18) 0.0566(19) 0.0471(19) -0.0098(16) 0.0048(15) -0.0052(15)
C22 0.0526(17) 0.0502(18) 0.052(2) 0.0033(16) 0.0076(15) 0.0011(15)
C23 0.120(3) 0.112(3) 0.061(3) 0.018(2) -0.011(2) -0.018(3)
C24 0.0614(19) 0.0384(16) 0.063(2) 0.0006(16) 0.0065(16) -0.0064(14)
C25 0.0530(17) 0.0449(17) 0.0486(19) -0.0083(15) 0.0043(14) -0.0040(14)
C26 0.0426(15) 0.0438(16) 0.058(2) -0.0020(15) 0.0053(15) 0.0035(13)
C27 0.0480(17) 0.0411(15) 0.0502(19) -0.0040(14) 0.0130(14) 0.0016(13)
C28 0.0458(16) 0.0454(17) 0.0509(18) -0.0070(14) 0.0093(14) -0.0011(13)
C29 0.0558(19) 0.0520(18) 0.074(2) -0.0214(17) 0.0180(17) -0.0096(15)
C30 0.0542(19) 0.065(2) 0.084(3) -0.0200(19) 0.0258(18) -0.0200(16)
C31 0.0394(16) 0.069(2) 0.061(2) -0.0177(17) 0.0141(15) -0.0041(15)
C32 0.076(3) 0.104(3) 0.096(3) -0.031(3) 0.038(2) 0.008(2)
C33 0.0494(17) 0.0550(18) 0.071(2) -0.0226(16) 0.0118(16) -0.0018(15)
C34 0.0523(17) 0.0483(18) 0.066(2) -0.0106(16) 0.0133(16) -0.0051(14)
O1 0.0482(11) 0.0643(13) 0.0436(12) 0.0095(10) 0.0091(10) 0.0033(10)
O2 0.0905(16) 0.0507(13) 0.0648(15) -0.0021(11) 0.0139(12) -0.0248(12)
O3 0.0909(17) 0.0675(14) 0.0609(16) 0.0143(13) 0.0004(13) -0.0089(13)
O4 0.0583(14) 0.0960(18) 0.0953(19) -0.0332(15) 0.0364(14) -0.0144(13)

loop_
_atom_type_symbol
_atom_type_description
_atom_type_scat_dispersion_real
_atom_type_scat_dispersion_imag
_atom_type_scat_source
C C 0.0033 0.0016 'International Tables Vol C Tables 4.2.6.8 and 6.1.1.4'
H H 0.0000 0.0000 'International Tables Vol C Tables 4.2.6.8 and 6.1.1.4'
O O 0.0106 0.0060 'International Tables Vol C Tables 4.2.6.8 and 6.1.1.4'
Br Br -0.2901 2.4595 'International Tables Vol C Tables 4.2.6.8 and 6.1.1.4'

loop_
_geom_angle_atom_site_label_1
_geom_angle_atom_site_label_2
_geom_angle_atom_site_label_3
_geom_angle
O1 C1 C2 123.7(3)
O1 C1 C6 112.2(2)
C2 C1 C6 124.1(3)
C3 C2 C1 116.9(3)
C3 C2 H2 121.6
C1 C2 H2 121.6
C2 C3 C4 120.1(3)
C2 C3 H3 120.0
C4 C3 H3 120.0
C5 C4 C3 122.8(3)
C5 C4 Br1 119.4(3)
C3 C4 Br1 117.8(2)
C4 C5 C6 117.9(3)
C4 C5 H5 121.0
C6 C5 H5 121.0
C5 C6 C1 118.3(3)
C5 C6 C7 136.2(3)
C1 C6 C7 105.5(3)
C8 C7 C17 119.1(3)
C8 C7 C6 105.4(2)
C17 C7 C6 135.5(3)
C7 C8 O1 111.8(2)
C7 C8 C9 125.1(3)
O1 C8 C9 123.1(3)
C26 C9 C8 113.4(3)
C26 C9 C10 122.3(3)
C8 C9 C10 124.2(3)
C11 C10 C16 117.3(3)
C11 C10 C9 122.8(3)
C16 C10 C9 119.9(2)
C12 C11 C10 121.1(3)
C12 C11 H11 119.4
C10 C11 H11 119.4
C11 C12 C13 121.6(3)
C11 C12 H12 119.2
C13 C12 H12 119.2
C15 C13 C12 117.2(3)
C15 C13 C14 121.1(3)
C12 C13 C14 121.7(3)
C13 C14 H14A 109.5
C13 C14 H14B 109.5
H14A C14 H14B 109.5
C13 C14 H14C 109.5
H14A C14 H14C 109.5
H14B C14 H14C 109.5
C16 C15 C13 121.5(3)
C16 C15 H15 119.2
C13 C15 H15 119.2
C15 C16 C10 121.2(3)
C15 C16 H16 119.4
C10 C16 H16 119.4
C27 C17 C7 118.2(3)
C27 C17 C18 123.3(2)
C7 C17 C18 118.5(2)
O2 C18 C19 120.8(3)
O2 C18 C17 119.2(3)
C19 C18 C17 119.8(2)
C20 C19 C25 117.6(3)
C20 C19 C18 119.1(2)
C25 C19 C18 123.2(3)
C21 C20 C19 122.1(3)
C21 C20 H20 119.0
C19 C20 H20 119.0
C20 C21 C22 119.7(3)
C20 C21 H21 120.1
C22 C21 H21 120.1
O3 C22 C21 125.1(3)
O3 C22 C24 115.9(3)
C21 C22 C24 119.0(3)
O3 C23 H23A 109.5
O3 C23 H23B 109.5
H23A C23 H23B 109.5
O3 C23 H23C 109.5
H23A C23 H23C 109.5
H23B C23 H23C 109.5
C25 C24 C22 120.9(3)
C25 C24 H24 119.6
C22 C24 H24 119.6
C24 C25 C19 120.7(3)
C24 C25 H25 119.6
C19 C25 H25 119.6
C9 C26 C27 124.8(3)
C9 C26 H26 117.6
C27 C26 H26 117.6
C26 C27 C17 119.3(2)
C26 C27 C28 119.1(3)
C17 C27 C28 121.6(3)
C34 C28 C29 117.8(3)
C34 C28 C27 121.8(3)
C29 C28 C27 120.4(2)
C30 C29 C28 121.1(3)
C30 C29 H29 119.5
C28 C29 H29 119.5
C29 C30 C31 120.3(3)
C29 C30 H30 119.9
C31 C30 H30 119.9
C33 C31 O4 124.7(3)
C33 C31 C30 119.8(3)
O4 C31 C30 115.5(3)
O4 C32 H32A 109.5
O4 C32 H32B 109.5
H32A C32 H32B 109.5
O4 C32 H32C 109.5
H32A C32 H32C 109.5
H32B C32 H32C 109.5
C31 C33 C34 119.6(3)
C31 C33 H33 120.2
C34 C33 H33 120.2
C28 C34 C33 121.4(3)
C28 C34 H34 119.3
C33 C34 H34 119.3
C1 O1 C8 105.1(2)
C22 O3 C23 118.3(3)
C31 O4 C32 118.3(3)

loop_
_geom_bond_atom_site_label_1
_geom_bond_atom_site_label_2
_geom_bond_distance
Br1 C4 1.891(3)
C1 O1 1.380(3)
C1 C2 1.384(4)
C1 C6 1.387(4)
C2 C3 1.367(4)
C2 H2 0.9300
C3 C4 1.388(5)
C3 H3 0.9300
C4 C5 1.378(4)
C5 C6 1.385(4)
C5 H5 0.9300
C6 C7 1.461(4)
C7 C8 1.389(4)
C7 C17 1.405(4)
C8 O1 1.392(3)
C8 C9 1.393(4)
C9 C26 1.388(4)
C9 C10 1.477(4)
C10 C11 1.385(4)
C10 C16 1.386(4)
C11 C12 1.371(4)
C11 H11 0.9300
C12 C13 1.381(4)
C12 H12 0.9300
C13 C15 1.380(4)
C13 C14 1.504(4)
C14 H14A 0.9600
C14 H14B 0.9600
C14 H14C 0.9600
C15 C16 1.371(4)
C15 H15 0.9300
C16 H16 0.9300
C17 C27 1.399(4)
C17 C18 1.502(4)
C18 O2 1.224(3)
C18 C19 1.473(4)
C19 C20 1.385(4)
C19 C25 1.395(4)
C20 C21 1.370(4)
C20 H20 0.9300
C21 C22 1.382(4)
C21 H21 0.9300
C22 O3 1.356(3)
C22 C24 1.387(4)
C23 O3 1.425(4)
C23 H23A 0.9600
C23 H23B 0.9600
C23 H23C 0.9600
C24 C25 1.366(4)
C24 H24 0.9300
C25 H25 0.9300
C26 C27 1.396(4)
C26 H26 0.9300
C27 C28 1.491(4)
C28 C34 1.377(4)
C28 C29 1.391(4)
C29 C30 1.370(4)
C29 H29 0.9300
C30 C31 1.380(4)
C30 H30 0.9300
C31 C33 1.370(4)
C31 O4 1.371(3)
C32 O4 1.413(4)
C32 H32A 0.9600
C32 H32B 0.9600
C32 H32C 0.9600
C33 C34 1.388(4)
C33 H33 0.9300
C34 H34 0.9300
